data_4024617
loop_
_publ_author_name
'Carlos Saavedra'
'Rosendo Hern\'andez'
'Alicia Boto'
'Eleuterio \'Alvarez'

_publ_section_title
;
Catalytic, One-Pot Synthesis of \b-Amino Acids from \a-Amino Acids.
Preparation of \a,\b-Peptide Derivatives
;
_journal_name_full 'Journal of Organic Chemistry'
_journal_page_first 4655
_journal_page_last 4665
_journal_paper_doi 10.1021/jo9004487
_journal_volume 74
_journal_year 2009
_chemical_absolute_configuration rmad
_chemical_formula_moiety 'C31 H40 I N3 O5'
_chemical_formula_sum 'C31 H40 I N3 O5'
_chemical_formula_weight 661.56
_chemical_name_systematic
; 
 ? 
;
_space_group_IT_number 19
_symmetry_cell_setting orthorhombic
_symmetry_space_group_name_Hall 'P 2ac 2ab'
_symmetry_space_group_name_H-M 'P 21 21 21'
_atom_sites_solution_hydrogens geom
_atom_sites_solution_primary direct
_atom_sites_solution_secondary difmap
_audit_creation_method SHELXL-97
_cell_angle_alpha 90.00
_cell_angle_beta 90.00
_cell_angle_gamma 90.00
_cell_formula_units_Z 4
_cell_length_a 6.1613(3)
_cell_length_b 15.2508(7)
_cell_length_c 32.8063(17)
_cell_measurement_reflns_used 5324
_cell_measurement_temperature 173(2)
_cell_measurement_theta_max 23.11
_cell_measurement_theta_min 2.48
_cell_volume 3082.6(3)
_computing_cell_refinement 'Bruker (2006). APEX 2. Version 2.1.'
_computing_data_collection 'Bruker (2006). APEX 2. Version 2.1.'
_computing_data_reduction 'Bruker (2006). APEX 2. Version 2.1.'
_computing_molecular_graphics 'XP, SHELXTL v. 6.14 (Bruker, 2003)'
_computing_publication_material 'XCIF, SHELXTL v. 6.14 (Bruker, 2003)'
_computing_structure_refinement 'XL, SHELXTL v. 6.14 (Bruker, 2003)'
_computing_structure_solution 'Bruker (2006). APEX 2. Version 2.1.'
_diffrn_ambient_temperature 173(2)
_diffrn_detector_area_resol_mean 8.26
_diffrn_measured_fraction_theta_full 0.985
_diffrn_measured_fraction_theta_max 0.985
_diffrn_measurement_device_type
;
 Bruker-Nonius X8kappa APEX II CCD area detector'
;
_diffrn_measurement_method 'phi and omega scans with narrow frames'
_diffrn_radiation_monochromator graphite
_diffrn_radiation_source 'fine-focus sealed tube'
_diffrn_radiation_type MoK\a
_diffrn_radiation_wavelength 0.71073
_diffrn_reflns_av_R_equivalents 0.0737
_diffrn_reflns_av_sigmaI/netI 0.1219
_diffrn_reflns_limit_h_max 8
_diffrn_reflns_limit_h_min -8
_diffrn_reflns_limit_k_max 21
_diffrn_reflns_limit_k_min -21
_diffrn_reflns_limit_l_max 46
_diffrn_reflns_limit_l_min -46
_diffrn_reflns_number 35963
_diffrn_reflns_theta_full 30.72
_diffrn_reflns_theta_max 30.72
_diffrn_reflns_theta_min 2.48
_diffrn_standards_decay_% 0
_exptl_absorpt_coefficient_mu 1.081
_exptl_absorpt_correction_T_max 0.8996
_exptl_absorpt_correction_T_min 0.8546
_exptl_absorpt_correction_type multi-scan
_exptl_absorpt_process_details
;
 SADABS, Bruker (2006). APEX 2. Version 2.1. Bruker Analytical
 X-ray Solutions, Madison, Wisconsin, USA.
;
_exptl_crystal_colour colourless
_exptl_crystal_density_diffrn 1.425
_exptl_crystal_density_method 'not measured'
_exptl_crystal_description needle
_exptl_crystal_F_000 1360
_exptl_crystal_size_max 0.15
_exptl_crystal_size_mid 0.11
_exptl_crystal_size_min 0.10
_refine_diff_density_max 1.126
_refine_diff_density_min -1.692
_refine_diff_density_rms 0.128
_refine_ls_abs_structure_details 'Flack H D (1983), Acta Cryst. A39, 876-881'
_refine_ls_abs_structure_Flack 0.005(17)
_refine_ls_extinction_method none
_refine_ls_goodness_of_fit_ref 0.984
_refine_ls_hydrogen_treatment mixed
_refine_ls_matrix_type full
_refine_ls_number_parameters 372
_refine_ls_number_reflns 9373
_refine_ls_number_restraints 2
_refine_ls_restrained_S_all 0.984
_refine_ls_R_factor_all 0.1088
_refine_ls_R_factor_gt 0.0472
_refine_ls_shift/su_max 0.001
_refine_ls_shift/su_mean 0.000
_refine_ls_structure_factor_coef Fsqd
_refine_ls_weighting_details 'calc w=1/[\s^2^(Fo^2^)+(0.0292P)^2^+0.0000P] where P=(Fo^2^+2Fc^2^)/3'
_refine_ls_weighting_scheme calc
_refine_ls_wR_factor_gt 0.0782
_refine_ls_wR_factor_ref 0.0945
_reflns_number_gt 4425
_reflns_number_total 9373
_reflns_threshold_expression >2sigma(I)
_cod_data_source_file jo9004487_si_016.cif
_cod_data_source_block 112
_cod_depositor_comments
;
The following automatic conversions were performed:
'_symmetry_cell_setting' value 'Orthorhombic' changed to 'orthorhombic'
according to '/home/saulius/struct/CIF-dictionaries/cif_core.dic'
dictionary named 'cif_core.dic' version 2.4.1 from 2010-06-29.

Automatic conversion script
Id: cif_fix_enum 1527 2010-12-29 10:47:43Z saulius 
;
_cod_original_sg_symbol_H-M P2(1)2(1)2(1)
_cod_database_code 4024617

loop_
_symmetry_equiv_pos_as_xyz
'x, y, z'
'-x+1/2, -y, z+1/2'
'-x, y+1/2, -z+1/2'
'x+1/2, -y+1/2, -z'

loop_
_atom_site_label
_atom_site_type_symbol
_atom_site_fract_x
_atom_site_fract_y
_atom_site_fract_z
_atom_site_U_iso_or_equiv
_atom_site_adp_type
_atom_site_occupancy
_atom_site_symmetry_multiplicity
_atom_site_calc_flag
_atom_site_refinement_flags
_atom_site_disorder_assembly
_atom_site_disorder_group
I1 I 0.68052(6) 0.902931(17) 0.072097(8) 0.03700(10) Uani 1 1 d . . .
O1 O 0.5949(6) 0.6311(2) 0.23665(11) 0.0515(10) Uani 1 1 d . . .
O2 O 0.3313(6) 0.56382(18) 0.27122(8) 0.0419(8) Uani 1 1 d . . .
O3 O -0.1987(6) 0.32592(17) 0.06197(7) 0.0303(7) Uani 1 1 d . . .
O4 O -0.0765(5) 0.56391(17) 0.04272(9) 0.0310(8) Uani 1 1 d . . .
O1' O 0.2625(6) 0.5061(2) 0.15348(11) 0.0564(11) Uani 1 1 d . . .
N1 N 0.0698(7) 0.5663(2) 0.20326(10) 0.0319(10) Uani 1 1 d D . .
H1N H -0.051(5) 0.572(3) 0.2172(11) 0.038 Uiso 1 1 d D . .
N2 N 0.0662(6) 0.3900(2) 0.10021(10) 0.0230(8) Uani 1 1 d D . .
H2N H 0.171(5) 0.428(2) 0.0956(11) 0.028 Uiso 1 1 d D . .
N1" N 0.2200(6) 0.4800(2) 0.03346(9) 0.0225(9) Uani 1 1 d . . .
C1 C 0.4082(9) 0.6107(3) 0.23978(14) 0.0348(12) Uani 1 1 d . . .
C2 C 0.2341(8) 0.6343(3) 0.20918(12) 0.0339(13) Uani 1 1 d . . .
H2 H 0.3073 0.6439 0.1823 0.041 Uiso 1 1 calc R . .
C3 C 0.1260(8) 0.7215(3) 0.22153(12) 0.0329(12) Uani 1 1 d . . .
H3A H 0.0288 0.7110 0.2451 0.039 Uiso 1 1 calc R . .
H3B H 0.2397 0.7633 0.2303 0.039 Uiso 1 1 calc R . .
C4 C -0.0053(10) 0.7624(3) 0.18676(13) 0.0429(14) Uani 1 1 d . . .
H4 H -0.0996 0.7156 0.1748 0.051 Uiso 1 1 calc R . .
C5 C -0.1498(12) 0.8352(3) 0.20150(15) 0.0627(18) Uani 1 1 d . . .
H5A H -0.0604 0.8843 0.2109 0.094 Uiso 1 1 calc R . .
H5B H -0.2398 0.8138 0.2240 0.094 Uiso 1 1 calc R . .
H5C H -0.2433 0.8548 0.1791 0.094 Uiso 1 1 calc R . .
C6 C 0.1435(12) 0.7954(4) 0.15356(15) 0.079(2) Uani 1 1 d . . .
H6A H 0.0570 0.8232 0.1321 0.118 Uiso 1 1 calc R . .
H6B H 0.2249 0.7461 0.1420 0.118 Uiso 1 1 calc R . .
H6C H 0.2450 0.8383 0.1650 0.118 Uiso 1 1 calc R . .
C7 C 0.4858(9) 0.5413(3) 0.30217(14) 0.0490(14) Uani 1 1 d . . .
H7A H 0.5967 0.5025 0.2906 0.074 Uiso 1 1 calc R . .
H7B H 0.4115 0.5112 0.3246 0.074 Uiso 1 1 calc R . .
H7C H 0.5549 0.5947 0.3125 0.074 Uiso 1 1 calc R . .
C8 C -0.0326(8) 0.3696(2) 0.06508(13) 0.0255(10) Uani 1 1 d . . .
C9 C 0.1232(9) 0.5582(3) 0.04053(12) 0.0277(12) Uani 1 1 d . . .
C10 C 0.2605(7) 0.6376(2) 0.04830(11) 0.0211(10) Uani 1 1 d . . .
C11 C 0.1780(9) 0.7198(2) 0.03822(10) 0.0238(9) Uani 1 1 d . . .
H11 H 0.0379 0.7237 0.0263 0.029 Uiso 1 1 calc R . .
C12 C 0.2936(9) 0.7952(3) 0.04511(11) 0.0301(11) Uani 1 1 d . . .
H12 H 0.2356 0.8506 0.0377 0.036 Uiso 1 1 calc R . .
C13 C 0.4920(8) 0.7891(2) 0.06262(11) 0.0238(10) Uani 1 1 d . . .
C14 C 0.5815(7) 0.7097(2) 0.07444(12) 0.0298(10) Uani 1 1 d . . .
H14 H 0.7195 0.7068 0.0873 0.036 Uiso 1 1 calc R . .
C15 C 0.4595(8) 0.6337(2) 0.06664(13) 0.0282(11) Uani 1 1 d . . .
H15 H 0.5167 0.5783 0.0743 0.034 Uiso 1 1 calc R . .
C2" C 0.0794(7) 0.4025(3) 0.02655(11) 0.0257(10) Uani 1 1 d . . .
H2" H -0.0323 0.4168 0.0055 0.031 Uiso 1 1 calc R . .
C3" C 0.2384(8) 0.3343(2) 0.00934(11) 0.0313(12) Uani 1 1 d . . .
H3"1 H 0.3017 0.2982 0.0315 0.038 Uiso 1 1 calc R . .
H3"2 H 0.1651 0.2952 -0.0104 0.038 Uiso 1 1 calc R . .
C4" C 0.4122(8) 0.3890(2) -0.01152(11) 0.0303(11) Uani 1 1 d . . .
H4"1 H 0.5486 0.3554 -0.0147 0.036 Uiso 1 1 calc R . .
H4"2 H 0.3629 0.4094 -0.0386 0.036 Uiso 1 1 calc R . .
C5" C 0.4418(8) 0.4648(3) 0.01739(13) 0.0285(11) Uani 1 1 d . . .
H5"1 H 0.5437 0.4495 0.0396 0.034 Uiso 1 1 calc R . .
H5"2 H 0.4968 0.5173 0.0029 0.034 Uiso 1 1 calc R . .
C1' C 0.0946(8) 0.5073(3) 0.17324(12) 0.0243(11) Uani 1 1 d . . .
C2' C -0.0974(8) 0.4485(3) 0.16405(12) 0.0276(11) Uani 1 1 d . . .
C3' C -0.0189(8) 0.3660(2) 0.14010(11) 0.0253(10) Uani 1 1 d . . .
H3' H -0.1494 0.3284 0.1353 0.030 Uiso 1 1 calc R . .
C4' C 0.1494(10) 0.3090(2) 0.16288(11) 0.0354(13) Uani 1 1 d . . .
H4'1 H 0.2910 0.3397 0.1634 0.043 Uiso 1 1 calc R . .
H4'2 H 0.1017 0.3004 0.1914 0.043 Uiso 1 1 calc R . .
C5' C 0.1758(9) 0.2215(2) 0.14265(11) 0.0295(10) Uani 1 1 d . . .
C6' C 0.3420(9) 0.2057(3) 0.11505(12) 0.0379(12) Uani 1 1 d . . .
H6' H 0.4432 0.2508 0.1090 0.045 Uiso 1 1 calc R . .
C7' C 0.3623(10) 0.1235(3) 0.09587(13) 0.0476(15) Uani 1 1 d . . .
H7' H 0.4761 0.1132 0.0769 0.057 Uiso 1 1 calc R . .
C8' C 0.2168(10) 0.0592(3) 0.10478(15) 0.0476(15) Uani 1 1 d . . .
H8' H 0.2308 0.0036 0.0920 0.057 Uiso 1 1 calc R . .
C9' C 0.0506(10) 0.0732(3) 0.13176(15) 0.0495(15) Uani 1 1 d . . .
H9' H -0.0503 0.0278 0.1375 0.059 Uiso 1 1 calc R . .
C10' C 0.0306(9) 0.1543(3) 0.15062(13) 0.0368(12) Uani 1 1 d . . .
H10' H -0.0847 0.1639 0.1693 0.044 Uiso 1 1 calc R . .
C11' C -0.2200(8) 0.4193(3) 0.20261(11) 0.0353(12) Uani 1 1 d . . .
H11A H -0.1195 0.3892 0.2211 0.053 Uiso 1 1 calc R . .
H11B H -0.3375 0.3792 0.1950 0.053 Uiso 1 1 calc R . .
H11C H -0.2810 0.4707 0.2163 0.053 Uiso 1 1 calc R . .
C12' C -0.2515(8) 0.5007(2) 0.13726(12) 0.0318(11) Uani 1 1 d . . .
H12A H -0.3247 0.5454 0.1537 0.048 Uiso 1 1 calc R . .
H12B H -0.3598 0.4612 0.1254 0.048 Uiso 1 1 calc R . .
H12C H -0.1693 0.5292 0.1154 0.048 Uiso 1 1 calc R . .

loop_
_atom_site_aniso_label
_atom_site_aniso_U_11
_atom_site_aniso_U_22
_atom_site_aniso_U_33
_atom_site_aniso_U_23
_atom_site_aniso_U_13
_atom_site_aniso_U_12
I1 0.03563(19) 0.02667(12) 0.04869(16) -0.00257(14) -0.00189(19) -0.00573(17)
O1 0.028(2) 0.060(2) 0.066(2) 0.0048(16) 0.004(2) -0.007(2)
O2 0.030(2) 0.0524(19) 0.0436(17) 0.0047(14) -0.004(2) -0.0061(19)
O3 0.0238(19) 0.0336(15) 0.0334(16) 0.0010(11) -0.0011(16) -0.0108(16)
O4 0.020(2) 0.0280(16) 0.0453(18) 0.0000(12) 0.0027(16) 0.0004(15)
O1' 0.021(2) 0.063(2) 0.085(3) -0.0465(19) 0.022(2) -0.0148(19)
N1 0.027(3) 0.0343(19) 0.035(2) -0.0122(16) 0.003(2) -0.012(2)
N2 0.017(2) 0.023(2) 0.0289(18) 0.0017(15) 0.0030(17) -0.0046(18)
N1" 0.014(2) 0.0221(17) 0.0314(18) -0.0032(14) -0.0008(18) -0.0002(18)
C1 0.033(3) 0.025(3) 0.046(3) -0.009(2) 0.007(3) 0.002(3)
C2 0.037(4) 0.037(2) 0.028(2) -0.0060(18) -0.003(2) 0.003(2)
C3 0.029(3) 0.036(2) 0.034(2) -0.0065(18) 0.001(2) -0.003(2)
C4 0.046(4) 0.042(3) 0.041(3) -0.005(2) -0.001(3) 0.012(3)
C5 0.064(5) 0.066(3) 0.058(3) -0.006(3) -0.019(4) 0.026(4)
C6 0.075(6) 0.098(4) 0.064(3) 0.041(3) 0.015(4) 0.030(5)
C7 0.031(4) 0.063(3) 0.053(3) 0.006(2) -0.015(3) -0.005(3)
C8 0.020(3) 0.0178(18) 0.039(3) -0.0003(17) 0.000(2) -0.002(2)
C9 0.030(3) 0.023(2) 0.030(2) -0.0015(17) -0.005(2) 0.003(2)
C10 0.016(3) 0.0231(19) 0.024(2) 0.0043(16) 0.001(2) 0.003(2)
C11 0.016(2) 0.027(2) 0.029(2) -0.0035(16) -0.002(2) 0.006(3)
C12 0.031(3) 0.023(2) 0.037(2) 0.0007(17) 0.002(3) 0.005(3)
C13 0.021(3) 0.0211(19) 0.030(2) -0.0002(16) 0.008(2) -0.006(2)
C14 0.021(3) 0.032(2) 0.036(2) -0.002(2) -0.004(3) 0.005(2)
C15 0.024(3) 0.0212(19) 0.039(3) 0.0035(18) -0.003(3) 0.009(2)
C2" 0.023(3) 0.0272(19) 0.0271(19) -0.002(2) 0.002(2) 0.003(3)
C3" 0.037(4) 0.026(2) 0.031(2) -0.0031(17) 0.008(2) -0.001(2)
C4" 0.026(3) 0.029(2) 0.036(2) -0.0025(18) 0.011(2) 0.002(2)
C5" 0.024(3) 0.026(2) 0.036(2) 0.0020(18) 0.006(2) 0.007(2)
C1' 0.018(3) 0.026(2) 0.029(2) -0.0031(18) -0.002(2) 0.000(2)
C2' 0.025(3) 0.029(2) 0.029(2) -0.0007(18) -0.003(2) -0.001(2)
C3' 0.020(3) 0.027(2) 0.029(2) 0.0042(17) -0.001(2) -0.005(2)
C4' 0.042(4) 0.029(2) 0.036(2) -0.0020(18) -0.002(3) 0.003(3)
C5' 0.030(3) 0.028(2) 0.031(2) 0.0063(17) 0.001(3) 0.008(3)
C6' 0.031(3) 0.044(3) 0.038(2) 0.006(2) 0.007(3) 0.001(3)
C7' 0.047(4) 0.056(3) 0.039(3) -0.003(2) 0.002(3) 0.026(3)
C8' 0.043(4) 0.042(3) 0.057(3) -0.017(2) -0.015(3) 0.016(3)
C9' 0.040(4) 0.037(3) 0.072(4) -0.011(2) -0.005(3) -0.002(3)
C10' 0.027(3) 0.039(3) 0.044(3) -0.004(2) 0.001(3) 0.004(3)
C11' 0.027(3) 0.046(3) 0.033(2) 0.0044(18) 0.003(2) -0.002(3)
C12' 0.023(3) 0.036(2) 0.036(2) -0.0025(18) 0.002(2) 0.007(2)

loop_
_atom_type_symbol
_atom_type_description
_atom_type_scat_dispersion_real
_atom_type_scat_dispersion_imag
_atom_type_scat_source
C C 0.0033 0.0016 'International Tables Vol C Tables 4.2.6.8 and 6.1.1.4'
H H 0.0000 0.0000 'International Tables Vol C Tables 4.2.6.8 and 6.1.1.4'
N N 0.0061 0.0033 'International Tables Vol C Tables 4.2.6.8 and 6.1.1.4'
O O 0.0106 0.0060 'International Tables Vol C Tables 4.2.6.8 and 6.1.1.4'
I I -0.4742 1.8119 'International Tables Vol C Tables 4.2.6.8 and 6.1.1.4'

loop_
_geom_angle_atom_site_label_1
_geom_angle_atom_site_label_2
_geom_angle_atom_site_label_3
_geom_angle
_geom_angle_site_symmetry_1
_geom_angle_site_symmetry_3
_geom_angle_publ_flag
C1 O2 C7 115.9(4) . . ?
C1' N1 C2 119.6(4) . . ?
C1' N1 H1N 123(3) . . ?
C2 N1 H1N 117(3) . . ?
C8 N2 C3' 123.4(4) . . ?
C8 N2 H2N 110(2) . . ?
C3' N2 H2N 126(2) . . ?
C9 N1" C5" 127.2(4) . . ?
C9 N1" C2" 118.1(4) . . ?
C5" N1" C2" 111.0(3) . . ?
O1 C1 O2 123.0(5) . . ?
O1 C1 C2 124.3(5) . . ?
O2 C1 C2 112.7(5) . . ?
N1 C2 C1 114.3(4) . . ?
N1 C2 C3 110.3(4) . . ?
C1 C2 C3 109.7(3) . . ?
N1 C2 H2 107.4 . . ?
C1 C2 H2 107.4 . . ?
C3 C2 H2 107.4 . . ?
C4 C3 C2 112.6(3) . . ?
C4 C3 H3A 109.1 . . ?
C2 C3 H3A 109.1 . . ?
C4 C3 H3B 109.1 . . ?
C2 C3 H3B 109.1 . . ?
H3A C3 H3B 107.8 . . ?
C5 C4 C6 110.2(4) . . ?
C5 C4 C3 112.0(4) . . ?
C6 C4 C3 110.6(5) . . ?
C5 C4 H4 108.0 . . ?
C6 C4 H4 108.0 . . ?
C3 C4 H4 108.0 . . ?
C4 C5 H5A 109.5 . . ?
C4 C5 H5B 109.5 . . ?
H5A C5 H5B 109.5 . . ?
C4 C5 H5C 109.5 . . ?
H5A C5 H5C 109.5 . . ?
H5B C5 H5C 109.5 . . ?
C4 C6 H6A 109.5 . . ?
C4 C6 H6B 109.5 . . ?
H6A C6 H6B 109.5 . . ?
C4 C6 H6C 109.5 . . ?
H6A C6 H6C 109.5 . . ?
H6B C6 H6C 109.5 . . ?
O2 C7 H7A 109.5 . . ?
O2 C7 H7B 109.5 . . ?
H7A C7 H7B 109.5 . . ?
O2 C7 H7C 109.5 . . ?
H7A C7 H7C 109.5 . . ?
H7B C7 H7C 109.5 . . ?
O3 C8 N2 125.3(4) . . ?
O3 C8 C2" 119.2(4) . . ?
N2 C8 C2" 115.5(4) . . ?
O4 C9 N1" 120.7(4) . . ?
O4 C9 C10 119.7(4) . . ?
N1" C9 C10 119.5(4) . . ?
C15 C10 C11 118.1(4) . . ?
C15 C10 C9 123.1(4) . . ?
C11 C10 C9 118.7(4) . . ?
C12 C11 C10 121.7(5) . . ?
C12 C11 H11 119.1 . . ?
C10 C11 H11 119.1 . . ?
C13 C12 C11 118.8(4) . . ?
C13 C12 H12 120.6 . . ?
C11 C12 H12 120.6 . . ?
C12 C13 C14 122.6(4) . . ?
C12 C13 I1 120.2(3) . . ?
C14 C13 I1 117.3(3) . . ?
C13 C14 C15 117.2(4) . . ?
C13 C14 H14 121.4 . . ?
C15 C14 H14 121.4 . . ?
C10 C15 C14 121.6(4) . . ?
C10 C15 H15 119.2 . . ?
C14 C15 H15 119.2 . . ?
N1" C2" C8 113.5(3) . . ?
N1" C2" C3" 102.9(3) . . ?
C8 C2" C3" 111.8(3) . . ?
N1" C2" H2" 109.5 . . ?
C8 C2" H2" 109.5 . . ?
C3" C2" H2" 109.5 . . ?
C4" C3" C2" 104.0(3) . . ?
C4" C3" H3"1 110.9 . . ?
C2" C3" H3"1 110.9 . . ?
C4" C3" H3"2 110.9 . . ?
C2" C3" H3"2 110.9 . . ?
H3"1 C3" H3"2 109.0 . . ?
C5" C4" C3" 102.9(3) . . ?
C5" C4" H4"1 111.2 . . ?
C3" C4" H4"1 111.2 . . ?
C5" C4" H4"2 111.2 . . ?
C3" C4" H4"2 111.2 . . ?
H4"1 C4" H4"2 109.1 . . ?
N1" C5" C4" 103.4(4) . . ?
N1" C5" H5"1 111.1 . . ?
C4" C5" H5"1 111.1 . . ?
N1" C5" H5"2 111.1 . . ?
C4" C5" H5"2 111.1 . . ?
H5"1 C5" H5"2 109.0 . . ?
O1' C1' N1 119.7(4) . . ?
O1' C1' C2' 123.2(4) . . ?
N1 C1' C2' 117.0(4) . . ?
C1' C2' C12' 107.0(3) . . ?
C1' C2' C11' 113.0(3) . . ?
C12' C2' C11' 108.7(4) . . ?
C1' C2' C3' 109.6(4) . . ?
C12' C2' C3' 108.9(3) . . ?
C11' C2' C3' 109.4(3) . . ?
N2 C3' C4' 109.5(4) . . ?
N2 C3' C2' 111.2(3) . . ?
C4' C3' C2' 114.7(3) . . ?
N2 C3' H3' 107.0 . . ?
C4' C3' H3' 107.0 . . ?
C2' C3' H3' 107.0 . . ?
C5' C4' C3' 111.1(3) . . ?
C5' C4' H4'1 109.4 . . ?
C3' C4' H4'1 109.4 . . ?
C5' C4' H4'2 109.4 . . ?
C3' C4' H4'2 109.4 . . ?
H4'1 C4' H4'2 108.0 . . ?
C10' C5' C6' 118.1(4) . . ?
C10' C5' C4' 120.3(4) . . ?
C6' C5' C4' 121.6(4) . . ?
C5' C6' C7' 120.8(5) . . ?
C5' C6' H6' 119.6 . . ?
C7' C6' H6' 119.6 . . ?
C8' C7' C6' 119.1(5) . . ?
C8' C7' H7' 120.4 . . ?
C6' C7' H7' 120.4 . . ?
C7' C8' C9' 121.3(4) . . ?
C7' C8' H8' 119.4 . . ?
C9' C8' H8' 119.4 . . ?
C8' C9' C10' 119.5(5) . . ?
C8' C9' H9' 120.2 . . ?
C10' C9' H9' 120.2 . . ?
C5' C10' C9' 121.2(5) . . ?
C5' C10' H10' 119.4 . . ?
C9' C10' H10' 119.4 . . ?
C2' C11' H11A 109.5 . . ?
C2' C11' H11B 109.5 . . ?
H11A C11' H11B 109.5 . . ?
C2' C11' H11C 109.5 . . ?
H11A C11' H11C 109.5 . . ?
H11B C11' H11C 109.5 . . ?
C2' C12' H12A 109.5 . . ?
C2' C12' H12B 109.5 . . ?
H12A C12' H12B 109.5 . . ?
C2' C12' H12C 109.5 . . ?
H12A C12' H12C 109.5 . . ?
H12B C12' H12C 109.5 . . ?

loop_
_geom_bond_atom_site_label_1
_geom_bond_atom_site_label_2
_geom_bond_distance
_geom_bond_site_symmetry_2
_geom_bond_publ_flag
I1 C13 2.112(4) . ?
O1 C1 1.196(6) . ?
O2 C1 1.341(5) . ?
O2 C7 1.434(5) . ?
O3 C8 1.226(5) . ?
O4 C9 1.236(6) . ?
O1' C1' 1.221(5) . ?
N1 C1' 1.343(5) . ?
N1 C2 1.462(6) . ?
N1 H1N 0.880(19) . ?
N2 C8 1.340(5) . ?
N2 C3' 1.457(5) . ?
N2 H2N 0.880(18) . ?
N1" C9 1.353(5) . ?
N1" C5" 1.483(5) . ?
N1" C2" 1.484(5) . ?
C1 C2 1.513(6) . ?
C2 C3 1.542(5) . ?
C2 H2 1.0000 . ?
C3 C4 1.531(6) . ?
C3 H3A 0.9900 . ?
C3 H3B 0.9900 . ?
C4 C5 1.503(7) . ?
C4 C6 1.509(7) . ?
C4 H4 1.0000 . ?
C5 H5A 0.9800 . ?
C5 H5B 0.9800 . ?
C5 H5C 0.9800 . ?
C6 H6A 0.9800 . ?
C6 H6B 0.9800 . ?
C6 H6C 0.9800 . ?
C7 H7A 0.9800 . ?
C7 H7B 0.9800 . ?
C7 H7C 0.9800 . ?
C8 C2" 1.525(5) . ?
C9 C10 1.499(6) . ?
C10 C15 1.367(6) . ?
C10 C11 1.392(5) . ?
C11 C12 1.372(6) . ?
C11 H11 0.9500 . ?
C12 C13 1.354(7) . ?
C12 H12 0.9500 . ?
C13 C14 1.385(5) . ?
C14 C15 1.405(5) . ?
C14 H14 0.9500 . ?
C15 H15 0.9500 . ?
C2" C3" 1.536(6) . ?
C2" H2" 1.0000 . ?
C3" C4" 1.520(6) . ?
C3" H3"1 0.9900 . ?
C3" H3"2 0.9900 . ?
C4" C5" 1.506(5) . ?
C4" H4"1 0.9900 . ?
C4" H4"2 0.9900 . ?
C5" H5"1 0.9900 . ?
C5" H5"2 0.9900 . ?
C1' C2' 1.514(6) . ?
C2' C12' 1.519(6) . ?
C2' C11' 1.539(5) . ?
C2' C3' 1.560(5) . ?
C3' C4' 1.546(6) . ?
C3' H3' 1.0000 . ?
C4' C5' 1.500(5) . ?
C4' H4'1 0.9900 . ?
C4' H4'2 0.9900 . ?
C5' C10' 1.385(6) . ?
C5' C6' 1.388(6) . ?
C6' C7' 1.407(6) . ?
C6' H6' 0.9500 . ?
C7' C8' 1.360(7) . ?
C7' H7' 0.9500 . ?
C8' C9' 1.371(7) . ?
C8' H8' 0.9500 . ?
C9' C10' 1.388(6) . ?
C9' H9' 0.9500 . ?
C10' H10' 0.9500 . ?
C11' H11A 0.9800 . ?
C11' H11B 0.9800 . ?
C11' H11C 0.9800 . ?
C12' H12A 0.9800 . ?
C12' H12B 0.9800 . ?
C12' H12C 0.9800 . ?

loop_
_geom_hbond_atom_site_label_D
_geom_hbond_atom_site_label_H
_geom_hbond_atom_site_label_A
_geom_hbond_distance_DH
_geom_hbond_distance_HA
_geom_hbond_distance_DA
_geom_hbond_angle_DHA
_geom_hbond_site_symmetry_A
N1 H1N O1 0.880(19) 2.44(2) 3.277(6) 158(4) 1_455
N2 H2N N1" 0.880(18) 2.21(3) 2.752(4) 120(3) .
N2 H2N O1' 0.880(18) 2.31(3) 2.766(5) 112(3) .

loop_
_geom_torsion_atom_site_label_1
_geom_torsion_atom_site_label_2
_geom_torsion_atom_site_label_3
_geom_torsion_atom_site_label_4
_geom_torsion
_geom_torsion_site_symmetry_1
_geom_torsion_site_symmetry_2
_geom_torsion_site_symmetry_3
_geom_torsion_site_symmetry_4
_geom_torsion_publ_flag
C7 O2 C1 O1 1.9(7) . . . . ?
C7 O2 C1 C2 -178.2(4) . . . . ?
C1' N1 C2 C1 -93.2(5) . . . . ?
C1' N1 C2 C3 142.7(4) . . . . ?
O1 C1 C2 N1 143.8(5) . . . . ?
O2 C1 C2 N1 -36.2(5) . . . . ?
O1 C1 C2 C3 -91.7(6) . . . . ?
O2 C1 C2 C3 88.3(4) . . . . ?
N1 C2 C3 C4 -69.1(5) . . . . ?
C1 C2 C3 C4 164.2(4) . . . . ?
C2 C3 C4 C5 166.9(5) . . . . ?
C2 C3 C4 C6 -69.7(5) . . . . ?
C3' N2 C8 O3 -3.2(6) . . . . ?
C3' N2 C8 C2" 178.6(3) . . . . ?
C5" N1" C9 O4 159.3(4) . . . . ?
C2" N1" C9 O4 2.7(6) . . . . ?
C5" N1" C9 C10 -24.4(6) . . . . ?
C2" N1" C9 C10 179.0(3) . . . . ?
O4 C9 C10 C15 145.6(4) . . . . ?
N1" C9 C10 C15 -30.8(6) . . . . ?
O4 C9 C10 C11 -31.2(6) . . . . ?
N1" C9 C10 C11 152.4(4) . . . . ?
C15 C10 C11 C12 2.0(6) . . . . ?
C9 C10 C11 C12 179.0(4) . . . . ?
C10 C11 C12 C13 -0.8(6) . . . . ?
C11 C12 C13 C14 -1.0(6) . . . . ?
C11 C12 C13 I1 178.0(3) . . . . ?
C12 C13 C14 C15 1.5(6) . . . . ?
I1 C13 C14 C15 -177.5(3) . . . . ?
C11 C10 C15 C14 -1.5(6) . . . . ?
C9 C10 C15 C14 -178.3(4) . . . . ?
C13 C14 C15 C10 -0.2(6) . . . . ?
C9 N1" C2" C8 -72.7(4) . . . . ?
C5" N1" C2" C8 127.2(4) . . . . ?
C9 N1" C2" C3" 166.3(3) . . . . ?
C5" N1" C2" C3" 6.2(4) . . . . ?
O3 C8 C2" N1" 157.4(4) . . . . ?
N2 C8 C2" N1" -24.3(5) . . . . ?
O3 C8 C2" C3" -86.7(5) . . . . ?
N2 C8 C2" C3" 91.6(4) . . . . ?
N1" C2" C3" C4" -28.1(4) . . . . ?
C8 C2" C3" C4" -150.3(4) . . . . ?
C2" C3" C4" C5" 39.7(4) . . . . ?
C9 N1" C5" C4" -139.6(4) . . . . ?
C2" N1" C5" C4" 18.3(4) . . . . ?
C3" C4" C5" N1" -35.2(4) . . . . ?
C2 N1 C1' O1' 6.3(7) . . . . ?
C2 N1 C1' C2' -169.9(4) . . . . ?
O1' C1' C2' C12' -95.0(5) . . . . ?
N1 C1' C2' C12' 81.2(4) . . . . ?
O1' C1' C2' C11' 145.4(4) . . . . ?
N1 C1' C2' C11' -38.5(5) . . . . ?
O1' C1' C2' C3' 23.0(6) . . . . ?
N1 C1' C2' C3' -160.8(4) . . . . ?
C8 N2 C3' C4' 121.1(4) . . . . ?
C8 N2 C3' C2' -111.1(4) . . . . ?
C1' C2' C3' N2 -64.9(4) . . . . ?
C12' C2' C3' N2 51.9(5) . . . . ?
C11' C2' C3' N2 170.6(4) . . . . ?
C1' C2' C3' C4' 60.0(4) . . . . ?
C12' C2' C3' C4' 176.9(4) . . . . ?
C11' C2' C3' C4' -64.4(5) . . . . ?
N2 C3' C4' C5' -67.7(5) . . . . ?
C2' C3' C4' C5' 166.4(4) . . . . ?
C3' C4' C5' C10' -82.3(5) . . . . ?
C3' C4' C5' C6' 96.4(5) . . . . ?
C10' C5' C6' C7' -0.2(7) . . . . ?
C4' C5' C6' C7' -179.0(4) . . . . ?
C5' C6' C7' C8' -0.2(7) . . . . ?
C6' C7' C8' C9' 0.5(7) . . . . ?
C7' C8' C9' C10' -0.4(8) . . . . ?
C6' C5' C10' C9' 0.3(7) . . . . ?
C4' C5' C10' C9' 179.1(4) . . . . ?
C8' C9' C10' C5' 0.0(7) . . . . ?

loop_
_cod_related_entry_id
_cod_related_entry_database
_cod_related_entry_code
1 ChemSpider 30658978
